data_7715897
loop_
_publ_author_name
'Visinescu, Diana'
'Shylin, Sergii I.'
'Shova, Sergiu'
'Novitchi, Ghenadie'
'Popescu, Delia-Laura'
'Alexandru, Maria-Gabriela'

_publ_section_title
;
 New cyanido-bridged iron(II) spin crossover coordination polymers with an
 unusual ladder-like topology: an alternative to Hofmann clathrates.
;
_journal_issue 21
_journal_name_full 'Dalton transactions (Cambridge, England : 2003)'
_journal_page_first 9062
_journal_page_last 9071
_journal_paper_doi 10.1039/d4dt00870g
_journal_volume 53
_journal_year 2024
_chemical_formula_moiety 'C22 H12 Fe N10 Pd, C2 H3 N, 2(H2 O)'
_chemical_formula_sum 'C24 H19 Fe N11 O2 Pd'
_chemical_formula_weight 655.75
_space_group_crystal_system triclinic
_space_group_IT_number 2
_space_group_name_Hall '-P 1'
_space_group_name_H-M_alt 'P -1'
_atom_sites_solution_hydrogens mixed
_atom_sites_solution_primary dual
_audit_creation_date 2024-01-10
_audit_creation_method
;
Olex2 1.5-ac5-024
(compiled 2022.04.12 svn.rca3783a0 for Rigaku Oxford Diffraction, GUI svn.r6498)
;
_audit_update_record
;
2024-03-21 deposited with the CCDC.	2024-04-30 downloaded from the CCDC.
;
_cell_angle_alpha 94.888(4)
_cell_angle_beta 93.429(4)
_cell_angle_gamma 116.505(6)
_cell_formula_units_Z 2
_cell_length_a 9.2277(6)
_cell_length_b 10.5250(6)
_cell_length_c 15.0648(6)
_cell_measurement_reflns_used 4206
_cell_measurement_temperature 180.00(14)
_cell_measurement_theta_max 29.1120
_cell_measurement_theta_min 2.1850
_cell_volume 1296.70(14)
_computing_cell_refinement 'CrysAlisPro 1.171.43.101a (Rigaku OD, 2023)'
_computing_data_collection 'CrysAlisPro system (CCD 38.46 (release 23-01-2017))'
_computing_data_reduction 'CrysAlisPro 1.171.43.101a (Rigaku OD, 2023)'
_computing_molecular_graphics 'Olex2 1.5-ac5-024 (Dolomanov et al., 2009)'
_computing_publication_material 'Olex2 1.5-ac5-024 (Dolomanov et al., 2009)'
_computing_structure_refinement 'SHELXL 2018/3 (Sheldrick, 2015)'
_computing_structure_solution 'SHELXT 2018/2 (Sheldrick, 2018)'
_diffrn_ambient_environment N~2~
_diffrn_ambient_temperature 180.00(14)
_diffrn_detector 'CCD plate'
_diffrn_detector_area_resol_mean 8.0797
_diffrn_detector_type Eos
_diffrn_measured_fraction_theta_full 0.999
_diffrn_measured_fraction_theta_max 0.838
_diffrn_measurement_details
;
List of Runs (angles in degrees, time in seconds):

  # Type    Start    End  Width  t~exp~   \w     \q     \k     \f   Frames
#--------------------------------------------------------------------------
  1  \w    -31.00  14.00   1.00   50.00    --  -15.29 -19.00  30.00   45
  2  \w    -30.00  51.00   1.00   50.00    --  -15.29  57.00   0.00   81
  3  \w     -9.00  84.00   1.00   50.00    --   17.55  77.00-150.00   93
  4  \w      1.00  55.00   1.00   50.00    --   17.55  57.00 120.00   54
  5  \w     10.00  87.00   1.00   50.00    --   17.55  38.00 -60.00   77
  6  \w     24.00  57.00   1.00   50.00    --   17.55 -99.00   0.00   33
;
_diffrn_measurement_device 'four-circle diffractometer'
_diffrn_measurement_device_type 'Xcalibur, Eos'
_diffrn_measurement_method '\w scans'
_diffrn_orient_matrix_type 'CrysAlisPro convention (1999,Acta A55,543-557)'
_diffrn_orient_matrix_UB_11 -0.0580861838
_diffrn_orient_matrix_UB_12 -0.0625510310
_diffrn_orient_matrix_UB_13 0.0156696024
_diffrn_orient_matrix_UB_21 0.0586737951
_diffrn_orient_matrix_UB_22 -0.0260626774
_diffrn_orient_matrix_UB_23 0.0037432278
_diffrn_orient_matrix_UB_31 0.0255179535
_diffrn_orient_matrix_UB_32 0.0342006299
_diffrn_orient_matrix_UB_33 0.0447294793
_diffrn_radiation_monochromator graphite
_diffrn_radiation_probe x-ray
_diffrn_radiation_type 'Mo K\a'
_diffrn_radiation_wavelength 0.71073
_diffrn_reflns_av_R_equivalents 0.0283
_diffrn_reflns_av_unetI/netI 0.0539
_diffrn_reflns_Laue_measured_fraction_full 0.999
_diffrn_reflns_Laue_measured_fraction_max 0.838
_diffrn_reflns_limit_h_max 11
_diffrn_reflns_limit_h_min -11
_diffrn_reflns_limit_k_max 12
_diffrn_reflns_limit_k_min -13
_diffrn_reflns_limit_l_max 20
_diffrn_reflns_limit_l_min -20
_diffrn_reflns_number 11197
_diffrn_reflns_point_group_measured_fraction_full 0.999
_diffrn_reflns_point_group_measured_fraction_max 0.838
_diffrn_reflns_theta_full 25.242
_diffrn_reflns_theta_max 29.184
_diffrn_reflns_theta_min 2.179
_diffrn_source 'fine-focus sealed X-ray tube'
_diffrn_source_type 'Enhance (Mo) X-ray Source'
_exptl_absorpt_coefficient_mu 1.298
_exptl_absorpt_correction_T_max 1.00000
_exptl_absorpt_correction_T_min 0.91359
_exptl_absorpt_correction_type multi-scan
_exptl_absorpt_process_details
;
CrysAlisPro 1.171.43.101a (Rigaku Oxford Diffraction, 2023)
Empirical absorption correction using spherical harmonics,
implemented in SCALE3 ABSPACK scaling algorithm.
;
_exptl_crystal_colour 'clear light brown'
_exptl_crystal_colour_lustre clear
_exptl_crystal_colour_modifier light
_exptl_crystal_colour_primary red
_exptl_crystal_density_diffrn 1.679
_exptl_crystal_description plate
_exptl_crystal_F_000 656
_exptl_crystal_size_max 0.06
_exptl_crystal_size_mid 0.03
_exptl_crystal_size_min 0.01
_refine_diff_density_max 0.532
_refine_diff_density_min -0.577
_refine_diff_density_rms 0.095
_refine_ls_extinction_method none
_refine_ls_goodness_of_fit_ref 1.040
_refine_ls_hydrogen_treatment constr
_refine_ls_matrix_type full
_refine_ls_number_parameters 365
_refine_ls_number_reflns 5891
_refine_ls_number_restraints 15
_refine_ls_restrained_S_all 1.054
_refine_ls_R_factor_all 0.0523
_refine_ls_R_factor_gt 0.0386
_refine_ls_shift/su_max 0.001
_refine_ls_shift/su_mean 0.000
_refine_ls_structure_factor_coef Fsqd
_refine_ls_weighting_details 'w=1/[\s^2^(Fo^2^)+(0.0192P)^2^+0.9199P] where P=(Fo^2^+2Fc^2^)/3'
_refine_ls_weighting_scheme calc
_refine_ls_wR_factor_gt 0.0665
_refine_ls_wR_factor_ref 0.0712
_reflns_Friedel_coverage 0.000
_reflns_number_gt 4898
_reflns_number_total 5891
_reflns_threshold_expression 'I > 2\s(I)'
_cod_data_source_file d4dt00870g2.cif
_cod_data_source_block shi_4406_gaal
_cod_depositor_comments 'Adding full bibliography for 7715897--7715901.cif.'
_cod_database_code 7715897
_shelx_shelxl_version_number 2018/3
_chemical_oxdiff_formula C20H20N8O2Fe1Pd2
_chemical_oxdiff_usercomment M2PdFepytri
_shelx_space_group_comment
;
The symmetry employed for this shelxl refinement is uniquely defined
by the following loop, which should always be used as a source of
symmetry information in preference to the above space-group names.
They are only intended as comments.
;
_shelx_estimated_absorpt_t_max 0.987
_shelx_estimated_absorpt_t_min 0.926
_olex2_refinement_description
;
1. Fixed Uiso
 At 1.2 times of:
  All C(H) groups
 At 1.5 times of:
  All C(H,H,H,H,H,H) groups, All O(H,H) groups
2. Restrained distances
 C23X-C24 = C24-C23
 1.52 with sigma of 0.01
 N11-C23 \\sim N11X-C23X
 with sigma of 0.01
3. Uiso/Uaniso restraints and constraints
Uanis(N11) \\sim Ueq, Uanis(N11X) \\sim Ueq: with sigma of 0.01 and sigma for
terminal atoms of 0.02
Uanis(N11) = Uanis(N11X)
Uanis(C23X) = Uanis(C23)
4. Others
 Fixed Sof: N11X(0.5) N11(0.5) C23(0.5) C23X(0.5) H24D(0.5) H24E(0.5)
 H24F(0.5) H24A(0.5) H24B(0.5) H24C(0.5)
5.a Free rotating group:
 O1W(H1WA,H1WB), O2W(H2WA,H2WB)
5.b Aromatic/amide H refined with riding coordinates:
 C1(H1), C2(H2), C3(H3), C4(H4), C10(H10), C11(H11), C12(H12), C13(H13),
 C15(H15), C16(H16), C17(H17), C18(H18)
5.c Idealised Me refined as rotating group:
 C24(H24D,H24E,H24F), C24(H24A,H24B,H24C)
;
_olex2_date_sample_data_collection 2024-01-10
_olex2_submission_special_instructions 'No special instructions were received'
_oxdiff_exptl_absorpt_empirical_details
;
Empirical correction (ABSPACK) includes:
- Absorption correction using spherical harmonics
- Frame scaling
;
_oxdiff_exptl_absorpt_empirical_full_max 1.150
_oxdiff_exptl_absorpt_empirical_full_min 0.831

loop_
_space_group_symop_operation_xyz
'x, y, z'
'-x, -y, -z'

loop_
_atom_site_label
_atom_site_type_symbol
_atom_site_fract_x
_atom_site_fract_y
_atom_site_fract_z
_atom_site_U_iso_or_equiv
_atom_site_adp_type
_atom_site_occupancy
_atom_site_site_symmetry_order
_atom_site_calc_flag
_atom_site_refinement_flags_posn
_atom_site_refinement_flags_adp
_atom_site_refinement_flags_occupancy
_atom_site_disorder_assembly
_atom_site_disorder_group
Pd1 Pd -0.11036(3) 0.68753(2) 0.33436(2) 0.01493(7) Uani 1 1 d . . . . .
Fe1 Fe 0.09894(5) 0.81244(5) 0.67560(3) 0.01505(10) Uani 1 1 d . . . . .
N1 N -0.1260(3) 0.7217(3) 0.74722(15) 0.0179(5) Uani 1 1 d . . . . .
N2 N 0.1752(3) 0.8135(3) 0.81199(14) 0.0148(5) Uani 1 1 d . . . . .
N3 N 0.3718(3) 0.9055(3) 0.68935(15) 0.0192(6) Uani 1 1 d . . . . .
N4 N 0.1033(3) 0.7165(3) 0.94710(15) 0.0182(5) Uani 1 1 d . . . . .
N5 N 0.3805(3) 0.8199(3) 0.91539(15) 0.0165(5) Uani 1 1 d . . . . .
N6 N 0.4739(3) 0.7850(3) 1.07964(16) 0.0232(6) Uani 1 1 d . . . . .
N7 N 0.0201(4) 0.7746(3) 0.53864(17) 0.0288(7) Uani 1 1 d . . . . .
N8 N -0.1148(3) 0.9808(3) 0.32057(15) 0.0201(6) Uani 1 1 d . . . . .
N9 N -0.0954(3) 0.3968(3) 0.33949(16) 0.0221(6) Uani 1 1 d . . . . .
N10 N -0.2121(3) 0.5981(3) 0.12786(18) 0.0335(7) Uani 1 1 d . . . . .
C1 C -0.2783(4) 0.6830(4) 0.7121(2) 0.0274(8) Uani 1 1 d . . . . .
H1 H -0.297109 0.690505 0.650486 0.033 Uiso 1 1 calc R U . . .
C2 C -0.4095(4) 0.6325(4) 0.7617(2) 0.0298(8) Uani 1 1 d . . . . .
H2 H -0.516185 0.605166 0.734162 0.036 Uiso 1 1 calc R U . . .
C3 C -0.3853(4) 0.6219(4) 0.8510(2) 0.0297(8) Uani 1 1 d . . . . .
H3 H -0.474142 0.588952 0.886138 0.036 Uiso 1 1 calc R U . . .
C4 C -0.2290(4) 0.6601(3) 0.8887(2) 0.0227(7) Uani 1 1 d . . . . .
H4 H -0.208292 0.653270 0.950229 0.027 Uiso 1 1 calc R U . . .
C5 C -0.1037(4) 0.7085(3) 0.83509(19) 0.0167(6) Uani 1 1 d . . . . .
C6 C 0.0665(3) 0.7480(3) 0.86800(18) 0.0154(6) Uani 1 1 d . . . . .
C7 C 0.2627(4) 0.7578(3) 0.96799(18) 0.0172(6) Uani 1 1 d . . . . .
C8 C 0.3293(4) 0.8436(3) 0.83744(18) 0.0153(6) Uani 1 1 d . . . . .
C9 C 0.4430(4) 0.9048(3) 0.77017(18) 0.0159(6) Uani 1 1 d . . . . .
C10 C 0.6086(4) 0.9536(3) 0.7889(2) 0.0215(7) Uani 1 1 d . . . . .
H10 H 0.654048 0.950744 0.846532 0.026 Uiso 1 1 calc R U . . .
C11 C 0.7067(4) 1.0065(4) 0.7220(2) 0.0273(8) Uani 1 1 d . . . . .
H11 H 0.821232 1.040767 0.732731 0.033 Uiso 1 1 calc R U . . .
C12 C 0.6363(4) 1.0089(4) 0.6394(2) 0.0328(8) Uani 1 1 d . . . . .
H12 H 0.701253 1.044588 0.592111 0.039 Uiso 1 1 calc R U . . .
C13 C 0.4700(4) 0.9586(4) 0.6265(2) 0.0269(8) Uani 1 1 d . . . . .
H13 H 0.422712 0.961999 0.569594 0.032 Uiso 1 1 calc R U . . .
C14 C 0.3124(4) 0.7341(3) 1.05838(19) 0.0185(6) Uani 1 1 d . . . . .
C15 C 0.1994(4) 0.6680(3) 1.11616(19) 0.0222(7) Uani 1 1 d . . . . .
H15 H 0.086251 0.631510 1.098151 0.027 Uiso 1 1 calc R U . . .
C16 C 0.2539(4) 0.6558(4) 1.2009(2) 0.0290(8) Uani 1 1 d . . . . .
H16 H 0.178834 0.611609 1.242439 0.035 Uiso 1 1 calc R U . . .
C17 C 0.4186(4) 0.7085(4) 1.2240(2) 0.0273(8) Uani 1 1 d . . . . .
H17 H 0.459286 0.701983 1.281963 0.033 Uiso 1 1 calc R U . . .
C18 C 0.5233(4) 0.7709(4) 1.1619(2) 0.0248(7) Uani 1 1 d . . . . .
H18 H 0.636775 0.805762 1.178191 0.030 Uiso 1 1 calc R U . . .
C19 C -0.0296(4) 0.7455(3) 0.4643(2) 0.0230(7) Uani 1 1 d . . . . .
C20 C -0.1164(4) 0.8733(3) 0.32630(18) 0.0176(6) Uani 1 1 d . . . . .
C21 C -0.1013(4) 0.5028(3) 0.33924(18) 0.0187(7) Uani 1 1 d . . . . .
C22 C -0.1795(4) 0.6297(3) 0.20352(19) 0.0181(6) Uani 1 1 d . . . . .
N11X N 0.5976(13) 0.7500(17) 0.4876(12) 0.147(5) Uani 0.5 1 d D U P A 1
N11 N 0.5704(15) 0.6381(18) 0.4876(12) 0.147(5) Uani 0.5 1 d D U P B 2
C23 C 0.4468(13) 0.631(2) 0.476(3) 0.065(5) Uani 0.5 1 d D . P B 2
C23X C 0.4608(11) 0.685(2) 0.475(3) 0.065(5) Uani 0.5 1 d D . P A 1
C24 C 0.2826(5) 0.6078(6) 0.4587(3) 0.0687(15) Uani 1 1 d D . . . .
H24D H 0.214883 0.509875 0.429564 0.103 Uiso 0.5 1 calc R U P B 2
H24E H 0.278600 0.675823 0.419247 0.103 Uiso 0.5 1 calc R U P B 2
H24F H 0.241415 0.621773 0.515308 0.103 Uiso 0.5 1 calc R U P B 2
H24A H 0.249239 0.583104 0.394043 0.103 Uiso 0.5 1 calc R U P B 1
H24B H 0.236183 0.668783 0.483705 0.103 Uiso 0.5 1 calc R U P B 1
H24C H 0.243128 0.520087 0.487512 0.103 Uiso 0.5 1 calc R U P B 1
O1W O 0.2364(3) 1.0397(3) 0.99576(16) 0.0344(6) Uani 1 1 d G . . . .
H1WA H 0.178712 1.061979 0.958192 0.052 Uiso 1 1 d G U . . .
H1WB H 0.336524 1.090681 0.985179 0.052 Uiso 1 1 d G U . . .
O2W O 0.0019(3) 1.0775(3) 0.89277(18) 0.0433(7) Uani 1 1 d G . . . .
H2WA H -0.076761 1.047599 0.926811 0.065 Uiso 1 1 d G U . . .
H2WB H 0.038676 1.169103 0.891632 0.065 Uiso 1 1 d G U . . .

loop_
_atom_site_aniso_label
_atom_site_aniso_U_11
_atom_site_aniso_U_22
_atom_site_aniso_U_33
_atom_site_aniso_U_23
_atom_site_aniso_U_13
_atom_site_aniso_U_12
Pd1 0.02051(13) 0.01137(12) 0.01447(11) 0.00142(8) -0.00196(9) 0.00911(10)
Fe1 0.0197(2) 0.0124(2) 0.0143(2) 0.00142(16) -0.00245(18) 0.00895(19)
N1 0.0169(13) 0.0160(14) 0.0214(13) 0.0014(10) -0.0021(11) 0.0087(11)
N2 0.0170(13) 0.0153(13) 0.0129(11) 0.0008(10) -0.0008(10) 0.0084(11)
N3 0.0227(14) 0.0166(14) 0.0176(12) 0.0032(10) -0.0002(11) 0.0083(12)
N4 0.0179(13) 0.0196(14) 0.0174(12) 0.0037(10) -0.0003(11) 0.0089(11)
N5 0.0149(13) 0.0211(14) 0.0149(12) 0.0048(10) 0.0013(10) 0.0091(11)
N6 0.0221(15) 0.0290(16) 0.0199(13) 0.0070(11) 0.0000(11) 0.0123(13)
N7 0.0493(19) 0.0204(16) 0.0204(14) 0.0008(11) -0.0055(13) 0.0205(15)
N8 0.0257(15) 0.0172(15) 0.0186(13) 0.0010(10) -0.0009(11) 0.0112(12)
N9 0.0322(16) 0.0181(15) 0.0194(13) 0.0023(11) -0.0003(12) 0.0147(13)
N10 0.0291(17) 0.044(2) 0.0242(15) 0.0035(13) 0.0021(13) 0.0137(15)
C1 0.0271(19) 0.028(2) 0.0304(18) 0.0006(14) -0.0063(15) 0.0173(16)
C2 0.0143(17) 0.029(2) 0.045(2) 0.0017(16) -0.0047(15) 0.0106(15)
C3 0.0192(17) 0.027(2) 0.043(2) 0.0017(16) 0.0067(16) 0.0105(15)
C4 0.0192(17) 0.0222(18) 0.0253(16) -0.0002(13) 0.0021(14) 0.0088(14)
C5 0.0171(15) 0.0120(16) 0.0211(15) -0.0002(12) -0.0012(12) 0.0074(13)
C6 0.0153(15) 0.0128(15) 0.0184(14) -0.0003(11) -0.0006(12) 0.0072(13)
C7 0.0171(16) 0.0161(16) 0.0176(14) -0.0008(12) 0.0003(12) 0.0074(13)
C8 0.0169(15) 0.0130(15) 0.0162(14) -0.0004(11) 0.0009(12) 0.0074(13)
C9 0.0170(15) 0.0144(16) 0.0169(14) 0.0012(11) 0.0000(12) 0.0081(13)
C10 0.0203(17) 0.0238(18) 0.0227(16) 0.0073(13) 0.0032(13) 0.0113(14)
C11 0.0168(17) 0.029(2) 0.0328(18) 0.0057(15) 0.0057(15) 0.0069(15)
C12 0.029(2) 0.038(2) 0.0261(18) 0.0113(16) 0.0130(16) 0.0079(17)
C13 0.0309(19) 0.029(2) 0.0172(15) 0.0086(13) 0.0044(14) 0.0093(16)
C14 0.0196(16) 0.0201(17) 0.0178(14) 0.0033(12) 0.0012(13) 0.0108(14)
C15 0.0233(17) 0.0235(18) 0.0206(15) 0.0064(13) 0.0046(14) 0.0104(15)
C16 0.039(2) 0.031(2) 0.0225(17) 0.0105(14) 0.0073(15) 0.0184(18)
C17 0.041(2) 0.028(2) 0.0173(15) 0.0048(13) -0.0028(15) 0.0202(17)
C18 0.0249(18) 0.029(2) 0.0230(16) 0.0052(14) -0.0039(14) 0.0148(16)
C19 0.036(2) 0.0140(17) 0.0228(16) -0.0006(12) -0.0008(14) 0.0155(15)
C20 0.0199(16) 0.0187(17) 0.0156(14) 0.0004(12) -0.0034(12) 0.0109(14)
C21 0.0237(17) 0.0171(17) 0.0135(14) -0.0002(12) -0.0013(12) 0.0086(14)
C22 0.0173(16) 0.0162(16) 0.0211(15) 0.0042(12) 0.0021(13) 0.0075(13)
N11X 0.089(5) 0.223(13) 0.142(6) -0.004(10) -0.017(5) 0.091(8)
N11 0.089(5) 0.223(13) 0.142(6) -0.004(10) -0.017(5) 0.091(8)
C23 0.077(4) 0.092(14) 0.042(3) -0.002(13) -0.001(4) 0.053(6)
C23X 0.077(4) 0.092(14) 0.042(3) -0.002(13) -0.001(4) 0.053(6)
C24 0.054(3) 0.083(4) 0.059(3) 0.003(3) 0.016(3) 0.022(3)
O1W 0.0244(13) 0.0331(15) 0.0440(15) 0.0101(12) 0.0077(12) 0.0102(12)
O2W 0.0347(16) 0.0524(19) 0.0416(16) 0.0176(14) 0.0072(12) 0.0162(15)

loop_
_atom_type_symbol
_atom_type_description
_atom_type_scat_dispersion_real
_atom_type_scat_dispersion_imag
_atom_type_scat_source
C C 0.0033 0.0016 'International Tables Vol C Tables 4.2.6.8 and 6.1.1.4'
H H 0.0000 0.0000 'International Tables Vol C Tables 4.2.6.8 and 6.1.1.4'
Fe Fe 0.3463 0.8444 'International Tables Vol C Tables 4.2.6.8 and 6.1.1.4'
N N 0.0061 0.0033 'International Tables Vol C Tables 4.2.6.8 and 6.1.1.4'
O O 0.0106 0.0060 'International Tables Vol C Tables 4.2.6.8 and 6.1.1.4'
Pd Pd -0.9988 1.0072 'International Tables Vol C Tables 4.2.6.8 and 6.1.1.4'

loop_
_geom_angle_atom_site_label_1
_geom_angle_atom_site_label_2
_geom_angle_atom_site_label_3
_geom_angle
_geom_angle_site_symmetry_1
_geom_angle_site_symmetry_3
_geom_angle_publ_flag
C19 Pd1 C20 90.41(11) . . ?
C21 Pd1 C19 90.72(11) . . ?
C21 Pd1 C20 178.38(12) . . ?
C21 Pd1 C22 87.91(11) . . ?
C22 Pd1 C19 176.89(13) . . ?
C22 Pd1 C20 90.91(11) . . ?
N2 Fe1 N1 72.62(9) . . ?
N2 Fe1 N3 72.99(9) . . ?
N2 Fe1 N9 82.85(9) . 2_566 ?
N3 Fe1 N1 145.60(9) . . ?
N7 Fe1 N1 106.75(10) . . ?
N7 Fe1 N2 169.79(9) . . ?
N7 Fe1 N3 107.17(10) . . ?
N7 Fe1 N8 89.41(10) . 2_576 ?
N7 Fe1 N9 86.97(9) . 2_566 ?
N8 Fe1 N1 95.30(9) 2_576 . ?
N8 Fe1 N2 100.79(9) 2_576 . ?
N8 Fe1 N3 90.62(10) 2_576 . ?
N8 Fe1 N9 174.55(10) 2_576 2_566 ?
N9 Fe1 N1 89.65(9) 2_566 . ?
N9 Fe1 N3 86.55(10) 2_566 . ?
C1 N1 Fe1 126.3(2) . . ?
C1 N1 C5 117.2(3) . . ?
C5 N1 Fe1 116.54(19) . . ?
C6 N2 Fe1 120.68(19) . . ?
C6 N2 C8 116.4(2) . . ?
C8 N2 Fe1 120.43(18) . . ?
C9 N3 Fe1 115.93(19) . . ?
C13 N3 Fe1 127.3(2) . . ?
C13 N3 C9 116.8(3) . . ?
C6 N4 C7 114.4(3) . . ?
C8 N5 C7 114.4(2) . . ?
C18 N6 C14 116.9(3) . . ?
C19 N7 Fe1 175.9(3) . . ?
C20 N8 Fe1 173.7(2) . 2_576 ?
C21 N9 Fe1 173.4(2) . 2_566 ?
N1 C1 C2 122.6(3) . . ?
C3 C2 C1 119.8(3) . . ?
C2 C3 C4 118.7(3) . . ?
C5 C4 C3 118.5(3) . . ?
N1 C5 C4 123.2(3) . . ?
N1 C5 C6 113.9(3) . . ?
C4 C5 C6 122.9(3) . . ?
N2 C6 C5 114.8(2) . . ?
N4 C6 N2 124.2(3) . . ?
N4 C6 C5 120.9(3) . . ?
N4 C7 C14 116.7(3) . . ?
N5 C7 N4 125.9(3) . . ?
N5 C7 C14 117.4(3) . . ?
N2 C8 C9 114.6(2) . . ?
N5 C8 N2 124.5(3) . . ?
N5 C8 C9 121.0(3) . . ?
N3 C9 C8 114.9(3) . . ?
N3 C9 C10 123.3(3) . . ?
C10 C9 C8 121.8(3) . . ?
C11 C10 C9 118.4(3) . . ?
C12 C11 C10 119.1(3) . . ?
C13 C12 C11 118.7(3) . . ?
N3 C13 C12 123.8(3) . . ?
N6 C14 C7 115.3(3) . . ?
N6 C14 C15 123.2(3) . . ?
C15 C14 C7 121.4(3) . . ?
C14 C15 C16 118.7(3) . . ?
C17 C16 C15 118.9(3) . . ?
C18 C17 C16 118.9(3) . . ?
N6 C18 C17 123.5(3) . . ?
N7 C19 Pd1 176.8(3) . . ?
N8 C20 Pd1 177.6(3) . . ?
N9 C21 Pd1 178.0(3) . . ?
N10 C22 Pd1 176.9(3) . . ?
N11 C23 C24 175(2) . . ?
N11X C23X C24 177(2) . . ?

loop_
_geom_bond_atom_site_label_1
_geom_bond_atom_site_label_2
_geom_bond_distance
_geom_bond_site_symmetry_2
_geom_bond_publ_flag
Pd1 C19 1.994(3) . ?
Pd1 C20 1.995(3) . ?
Pd1 C21 1.990(3) . ?
Pd1 C22 1.990(3) . ?
Fe1 N1 2.249(3) . ?
Fe1 N2 2.129(2) . ?
Fe1 N3 2.246(3) . ?
Fe1 N7 2.090(3) . ?
Fe1 N8 2.111(3) 2_576 ?
Fe1 N9 2.180(3) 2_566 ?
N1 C1 1.335(4) . ?
N1 C5 1.356(4) . ?
N2 C6 1.333(4) . ?
N2 C8 1.334(3) . ?
N3 C9 1.351(3) . ?
N3 C13 1.330(4) . ?
N4 C6 1.328(4) . ?
N4 C7 1.342(4) . ?
N5 C7 1.340(4) . ?
N5 C8 1.324(3) . ?
N6 C14 1.346(4) . ?
N6 C18 1.338(4) . ?
N7 C19 1.146(4) . ?
N8 C20 1.135(4) . ?
N9 C21 1.141(4) . ?
N10 C22 1.143(4) . ?
C1 C2 1.382(5) . ?
C2 C3 1.372(5) . ?
C3 C4 1.382(4) . ?
C4 C5 1.381(4) . ?
C5 C6 1.474(4) . ?
C7 C14 1.487(4) . ?
C8 C9 1.476(4) . ?
C9 C10 1.380(4) . ?
C10 C11 1.378(4) . ?
C11 C12 1.377(4) . ?
C12 C13 1.376(5) . ?
C14 C15 1.376(4) . ?
C15 C16 1.381(4) . ?
C16 C17 1.375(5) . ?
C17 C18 1.373(5) . ?
N11X C23X 1.129(10) . ?
N11 C23 1.111(10) . ?
C23 C24 1.427(8) . ?
C23X C24 1.467(9) . ?
